data_4516982
loop_
_publ_author_name
'Fu, Cai-Ye'
'Chen, Lu'
'Wang, Xuan'
'Lin, Li-Rong'

_publ_section_title
;
 Synthesis of Bis-\b-Diketonate Lanthanide Complexes with an Azobenzene
 Bridge and Studies of Their Reversible Photo/Thermal Isomerization
 Properties.
;
_journal_issue 13
_journal_name_full 'ACS omega'
_journal_page_first 15530
_journal_page_last 15538
_journal_paper_doi 10.1021/acsomega.9b01817
_journal_volume 4
_journal_year 2019
_chemical_formula_moiety 'C68 H54 F18 Gd2 N6 O16 S4'
_chemical_formula_sum 'C68 H54 F18 Gd2 N6 O16 S4'
_chemical_formula_weight 1995.91
_space_group_crystal_system triclinic
_space_group_IT_number 2
_space_group_name_Hall '-P 1'
_space_group_name_H-M_alt 'P -1'
_atom_sites_solution_hydrogens geom
_audit_creation_method SHELXL-2014/7
_cell_angle_alpha 90.133(2)
_cell_angle_beta 92.002(2)
_cell_angle_gamma 99.276(2)
_cell_formula_units_Z 2
_cell_length_a 9.9856(3)
_cell_length_b 19.6192(5)
_cell_length_c 19.7416(6)
_cell_measurement_reflns_used 14352
_cell_measurement_temperature 183(2)
_cell_measurement_theta_max 28.2310
_cell_measurement_theta_min 3.1400
_cell_volume 3814.54(19)
_computing_cell_refinement
;
CrysAlisPro, Agilent Technologies,
Version 1.171.36.24 (release 03-12-2012 CrysAlis171 .NET)
(compiled Dec  3 2012,18:21:49)
;
_computing_data_collection
;
CrysAlisPro, Agilent Technologies,
Version 1.171.36.24 (release 03-12-2012 CrysAlis171 .NET)
(compiled Dec  3 2012,18:21:49)
;
_computing_data_reduction
;
CrysAlisPro, Agilent Technologies,
Version 1.171.36.24 (release 03-12-2012 CrysAlis171 .NET)
(compiled Dec  3 2012,18:21:49)
;
_computing_molecular_graphics 'SHELXTL (Sheldrick, 2014)'
_computing_publication_material 'SHELXTL (Sheldrick, 2014)'
_computing_structure_refinement 'SHELXL-2014/7 (Sheldrick, 2014)'
_computing_structure_solution 'SHELXS97 (Sheldrick, 2014)'
_diffrn_ambient_temperature 183(2)
_diffrn_detector_area_resol_mean 16.1903
_diffrn_measured_fraction_theta_full 0.998
_diffrn_measured_fraction_theta_max 0.849
_diffrn_measurement_device_type 'Xcalibur, Sapphire3, Gemini ultra'
_diffrn_measurement_method 'Enhance (Mo) X-ray Source'
_diffrn_radiation_type MoK\a
_diffrn_radiation_wavelength 0.71073
_diffrn_reflns_av_R_equivalents 0.0306
_diffrn_reflns_av_unetI/netI 0.0461
_diffrn_reflns_Laue_measured_fraction_full 0.998
_diffrn_reflns_Laue_measured_fraction_max 0.849
_diffrn_reflns_limit_h_max 12
_diffrn_reflns_limit_h_min -13
_diffrn_reflns_limit_k_max 25
_diffrn_reflns_limit_k_min -25
_diffrn_reflns_limit_l_max 21
_diffrn_reflns_limit_l_min -26
_diffrn_reflns_number 34757
_diffrn_reflns_point_group_measured_fraction_full 0.998
_diffrn_reflns_point_group_measured_fraction_max 0.849
_diffrn_reflns_theta_full 25.242
_diffrn_reflns_theta_max 29.067
_diffrn_reflns_theta_min 2.936
_diffrn_source 'fine-focus sealed X-ray tube'
_exptl_absorpt_coefficient_mu 1.946
_exptl_absorpt_correction_T_max 1.00000
_exptl_absorpt_correction_T_min 0.98689
_exptl_absorpt_correction_type multi-scan
_exptl_absorpt_process_details
;
CrysAlisPro 1.171.38.43 (Rigaku Oxford Diffraction, 2015)
Empirical absorption correction using spherical harmonics,
 implemented in SCALE3 ABSPACK scaling algorithm.
;
_exptl_crystal_colour red
_exptl_crystal_density_diffrn 1.738
_exptl_crystal_description block
_exptl_crystal_F_000 1972
_exptl_crystal_size_max 0.180
_exptl_crystal_size_mid 0.100
_exptl_crystal_size_min 0.100
_refine_diff_density_max 1.314
_refine_diff_density_min -1.300
_refine_diff_density_rms 0.101
_refine_ls_extinction_method none
_refine_ls_goodness_of_fit_ref 1.037
_refine_ls_hydrogen_treatment constr
_refine_ls_matrix_type full
_refine_ls_number_parameters 1040
_refine_ls_number_reflns 17329
_refine_ls_number_restraints 9
_refine_ls_restrained_S_all 1.038
_refine_ls_R_factor_all 0.0442
_refine_ls_R_factor_gt 0.0351
_refine_ls_shift/su_max 0.003
_refine_ls_shift/su_mean 0.000
_refine_ls_structure_factor_coef Fsqd
_refine_ls_weighting_details 'w=1/[\s^2^(Fo^2^)+(0.0264P)^2^+6.2571P] where P=(Fo^2^+2Fc^2^)/3'
_refine_ls_weighting_scheme calc
_refine_ls_wR_factor_gt 0.0791
_refine_ls_wR_factor_ref 0.0836
_reflns_Friedel_coverage 0.000
_reflns_number_gt 14781
_reflns_number_total 17329
_reflns_threshold_expression 'I > 2\s(I)'
_cod_data_source_file ao9b01817_si_003.cif
_cod_data_source_block exp_14410
_cod_original_cell_volume 3814.54(18)
_cod_database_code 4516982
_shelx_shelxl_version_number 2014/7
_shelx_space_group_comment
;
The symmetry employed for this shelxl refinement is uniquely defined
by the following loop, which should always be used as a source of
symmetry information in preference to the above space-group names.
They are only intended as comments.
;
_shelx_estimated_absorpt_t_min 0.721
_shelx_estimated_absorpt_t_max 0.829

loop_
_space_group_symop_operation_xyz
'x, y, z'
'-x, -y, -z'

loop_
_atom_site_label
_atom_site_type_symbol
_atom_site_fract_x
_atom_site_fract_y
_atom_site_fract_z
_atom_site_U_iso_or_equiv
_atom_site_adp_type
_atom_site_occupancy
_atom_site_site_symmetry_order
_atom_site_calc_flag
_atom_site_refinement_flags_posn
_atom_site_refinement_flags_adp
_atom_site_refinement_flags_occupancy
_atom_site_disorder_assembly
_atom_site_disorder_group
Gd2 Gd 0.89769(2) 0.57629(2) 1.29827(2) 0.01960(5) Uani 1 1 d . . . . .
Gd1 Gd 0.10125(2) 0.91723(2) 0.68151(2) 0.02195(5) Uani 1 1 d . . . . .
S3 S 1.12522(9) 0.49705(5) 1.39681(4) 0.02731(19) Uani 1 1 d . . . . .
S4 S 1.17814(10) 0.70931(5) 1.31860(5) 0.0338(2) Uani 1 1 d . . . . .
S1 S -0.24517(10) 0.84449(5) 0.68391(5) 0.0335(2) Uani 1 1 d . . . . .
F4B F 0.6065(3) 0.74139(13) 1.46222(13) 0.0506(7) Uani 1 1 d . . . . .
S2 S 0.09294(14) 1.07291(6) 0.60710(7) 0.0536(3) Uani 1 1 d . U . . .
F2A F -0.2114(3) 1.06967(12) 0.78879(15) 0.0520(7) Uani 1 1 d . . . . .
F1A F -0.1346(3) 1.05934(14) 0.88935(14) 0.0642(8) Uani 1 1 d . . . . .
F3A F -0.0051(3) 1.10985(12) 0.81398(17) 0.0602(8) Uani 1 1 d . . . . .
F5A F 0.5869(3) 0.38116(12) 1.40017(13) 0.0469(6) Uani 1 1 d . . . . .
F1C F 0.2488(3) 0.80033(14) 0.47358(13) 0.0587(7) Uani 1 1 d . . . . .
F6C F 1.0808(3) 0.35157(12) 1.15786(12) 0.0416(6) Uani 1 1 d . . . . .
F3C F 0.0477(3) 0.74843(15) 0.48999(14) 0.0601(7) Uani 1 1 d . . . . .
F4C F 1.1819(2) 0.39826(12) 1.24761(14) 0.0494(7) Uani 1 1 d . . . . .
F5C F 0.9873(3) 0.33510(11) 1.25361(13) 0.0449(6) Uani 1 1 d . . . . .
F5B F 0.5640(4) 0.63268(16) 1.45950(18) 0.0838(12) Uani 1 1 d . . . . .
F6B F 0.7419(4) 0.6833(2) 1.51141(14) 0.0979(14) Uani 1 1 d . . . . .
F1B F 0.4645(4) 1.1070(2) 0.5975(3) 0.135(2) Uani 1 1 d . . . . .
F3B F 0.6279(3) 1.0817(3) 0.64968(18) 0.1175(18) Uani 1 1 d . . . . .
F2C F 0.2164(3) 0.69653(13) 0.50988(13) 0.0631(8) Uani 1 1 d . . . . .
F6A F 0.3941(2) 0.40212(13) 1.36213(13) 0.0511(7) Uani 1 1 d . . . . .
O3S O 1.0069(2) 0.53746(13) 1.39719(12) 0.0275(5) Uani 1 1 d . . . . .
F4A F 0.5048(3) 0.46591(12) 1.43938(11) 0.0426(6) Uani 1 1 d . . . . .
F2B F 0.5367(5) 1.0193(2) 0.5700(2) 0.134(2) Uani 1 1 d . . . . .
O4C O 0.9804(3) 0.47585(12) 1.26365(12) 0.0285(5) Uani 1 1 d . . . . .
O3C O 0.9290(2) 0.57832(12) 1.17693(12) 0.0256(5) Uani 1 1 d . . . . .
O2A O 0.0052(2) 0.85601(11) 0.77775(12) 0.0255(5) Uani 1 1 d . . . . .
O4B O 0.8076(3) 0.63125(13) 1.39135(13) 0.0304(6) Uani 1 1 d . . . . .
O2S O 0.0377(3) 0.99453(14) 0.60024(14) 0.0395(7) Uani 1 1 d . U . . .
O1S O -0.1175(3) 0.86119(14) 0.64400(13) 0.0337(6) Uani 1 1 d . . . . .
C5S C 1.2129(4) 0.5168(2) 1.4764(2) 0.0422(10) Uani 1 1 d . . . . .
H5SA H 1.2520 0.5659 1.4781 0.063 Uiso 1 1 calc R U . . .
H5SB H 1.2857 0.4889 1.4818 0.063 Uiso 1 1 calc R U . . .
H5SC H 1.1493 0.5063 1.5130 0.063 Uiso 1 1 calc R U . . .
N1C N 0.6072(3) 0.66776(15) 0.90138(16) 0.0304(7) Uani 1 1 d . . . . .
O1A O -0.0352(3) 0.98733(12) 0.74063(13) 0.0291(6) Uani 1 1 d . . . . .
N1A N 0.1930(3) 0.71757(15) 1.04813(15) 0.0262(6) Uani 1 1 d . . . . .
O3B O 0.8882(2) 0.69404(12) 1.27152(13) 0.0263(5) Uani 1 1 d . . . . .
O1C O 0.1386(3) 0.84313(12) 0.59117(12) 0.0298(6) Uani 1 1 d . . . . .
O3A O 0.6925(2) 0.58127(14) 1.23814(14) 0.0363(7) Uani 1 1 d . . . . .
O4S O 1.1258(2) 0.63614(12) 1.29508(13) 0.0272(5) Uani 1 1 d . . . . .
O2C O 0.2514(3) 0.83972(12) 0.71935(13) 0.0295(5) Uani 1 1 d . . . . .
C12B C 0.7570(4) 0.78444(19) 1.10068(19) 0.0292(8) Uani 1 1 d . . . . .
H12B H 0.7908 0.7746 1.0580 0.035 Uiso 1 1 calc R U . . .
O4A O 0.7193(2) 0.48934(12) 1.33753(12) 0.0258(5) Uani 1 1 d . . . . .
C6C C 0.4415(4) 0.78875(19) 0.8007(2) 0.0362(9) Uani 1 1 d . . . . .
H6C H 0.4424 0.8372 0.8005 0.043 Uiso 1 1 calc R U . . .
N2C N 0.6119(3) 0.60485(15) 0.90253(15) 0.0284(6) Uani 1 1 d . . . . .
C2S C -0.3793(5) 0.8476(4) 0.6227(3) 0.082(2) Uani 1 1 d . . . . .
H2SA H -0.3759 0.8951 0.6068 0.123 Uiso 1 1 calc R U . . .
H2SB H -0.4666 0.8321 0.6434 0.123 Uiso 1 1 calc R U . . .
H2SC H -0.3691 0.8173 0.5843 0.123 Uiso 1 1 calc R U . . .
C14B C 0.6599(4) 0.81498(19) 1.2249(2) 0.0349(9) Uani 1 1 d . . . . .
H14B H 0.6274 0.8258 1.2677 0.042 Uiso 1 1 calc R U . . .
O1B O 0.3030(3) 0.98617(14) 0.64025(13) 0.0351(6) Uani 1 1 d . . . . .
O2B O 0.2347(2) 0.96893(12) 0.77429(12) 0.0271(5) Uani 1 1 d . . . . .
N2A N 0.2908(3) 0.68969(15) 1.03137(15) 0.0256(6) Uani 1 1 d . . . . .
C11B C 0.6633(4) 0.82952(17) 1.10494(18) 0.0266(7) Uani 1 1 d . . . . .
N2B N 0.6266(3) 0.85748(16) 1.04129(16) 0.0306(7) Uani 1 1 d . . . . .
C13A C 0.2771(3) 0.62185(17) 1.13866(18) 0.0248(7) Uani 1 1 d . . . . .
H13A H 0.1828 0.6233 1.1417 0.030 Uiso 1 1 calc R U . . .
C15B C 0.8005(3) 0.75413(18) 1.15844(18) 0.0273(7) Uani 1 1 d . . . . .
H15B H 0.8637 0.7230 1.1554 0.033 Uiso 1 1 calc R U . . .
N1B N 0.5213(3) 0.88454(15) 1.04233(16) 0.0290(7) Uani 1 1 d . . . . .
C14A C 0.3446(3) 0.58827(17) 1.18787(17) 0.0231(7) Uani 1 1 d . . . . .
H14A H 0.2956 0.5650 1.2237 0.028 Uiso 1 1 calc R U . . .
C5C C 0.3608(4) 0.74748(18) 0.75316(18) 0.0254(7) Uani 1 1 d . . . . .
C6S C 1.0513(5) 0.4104(2) 1.4137(2) 0.0477(11) Uani 1 1 d . . . . .
H6SA H 1.0216 0.4070 1.4605 0.072 Uiso 1 1 calc R U . . .
H6SB H 1.1186 0.3799 1.4073 0.072 Uiso 1 1 calc R U . . .
H6SC H 0.9730 0.3965 1.3826 0.072 Uiso 1 1 calc R U . . .
C9C C 0.5209(4) 0.76039(19) 0.8484(2) 0.0377(9) Uani 1 1 d . . . . .
H9C H 0.5769 0.7895 0.8802 0.045 Uiso 1 1 calc R U . . .
C10A C 0.1391(3) 0.75396(17) 0.99309(18) 0.0239(7) Uani 1 1 d . . . . .
C11C C 0.7021(4) 0.58724(17) 0.95573(17) 0.0242(7) Uani 1 1 d . . . . .
C16B C 0.7526(3) 0.76873(16) 1.22113(18) 0.0237(7) Uani 1 1 d . . . . .
C15A C 0.5531(3) 0.61914(17) 1.12927(17) 0.0236(7) Uani 1 1 d . . . . .
H15A H 0.6475 0.6183 1.1260 0.028 Uiso 1 1 calc R U . . .
C16A C 0.4844(3) 0.58859(16) 1.18477(17) 0.0204(6) Uani 1 1 d . . . . .
C12A C 0.4855(3) 0.65047(17) 1.07914(17) 0.0237(7) Uani 1 1 d . . . . .
H12A H 0.5325 0.6699 1.0409 0.028 Uiso 1 1 calc R U . . .
C13B C 0.6154(4) 0.8450(2) 1.1668(2) 0.0371(9) Uani 1 1 d . . . . .
H13B H 0.5521 0.8761 1.1696 0.045 Uiso 1 1 calc R U . . .
C7C C 0.3582(4) 0.67551(18) 0.75552(19) 0.0292(8) Uani 1 1 d . . . . .
H7C H 0.3025 0.6463 0.7238 0.035 Uiso 1 1 calc R U . . .
C2A C -0.0599(3) 0.98892(17) 0.80281(19) 0.0257(7) Uani 1 1 d . . . . .
C8S C 1.2046(5) 0.7601(2) 1.2448(3) 0.0546(13) Uani 1 1 d . . . . .
H8SA H 1.2631 0.7394 1.2146 0.082 Uiso 1 1 calc R U . . .
H8SB H 1.2483 0.8069 1.2575 0.082 Uiso 1 1 calc R U . . .
H8SC H 1.1171 0.7620 1.2214 0.082 Uiso 1 1 calc R U . . .
C20C C 1.0611(4) 0.38243(18) 1.21554(19) 0.0283(8) Uani 1 1 d . . . . .
C6A C -0.0015(4) 0.83809(18) 0.96100(18) 0.0282(8) Uani 1 1 d . . . . .
H6A H -0.0604 0.8692 0.9732 0.034 Uiso 1 1 calc R U . . .
C4S C 0.1404(6) 1.0983(3) 0.5242(3) 0.0666(16) Uani 1 1 d . U . . .
H4SA H 0.2166 1.0758 0.5112 0.100 Uiso 1 1 calc R U . . .
H4SB H 0.1677 1.1485 0.5231 0.100 Uiso 1 1 calc R U . . .
H4SC H 0.0632 1.0846 0.4923 0.100 Uiso 1 1 calc R U . . .
C9A C 0.0531(4) 0.79910(18) 1.01055(18) 0.0272(7) Uani 1 1 d . . . . .
H9A H 0.0309 0.8036 1.0566 0.033 Uiso 1 1 calc R U . . .
C20B C 0.6656(4) 0.6856(2) 1.4567(2) 0.0373(9) Uani 1 1 d . . . . .
C8A C 0.1706(4) 0.74576(18) 0.92569(19) 0.0293(8) Uani 1 1 d . . . . .
H8A H 0.2290 0.7143 0.9137 0.035 Uiso 1 1 calc R U . . .
C19C C 0.9937(3) 0.44686(17) 1.20750(18) 0.0236(7) Uani 1 1 d . . . . .
C12C C 0.6828(4) 0.51895(18) 0.97608(19) 0.0314(8) Uani 1 1 d . . . . .
H12C H 0.6185 0.4856 0.9523 0.038 Uiso 1 1 calc R U . . .
C10C C 0.5188(4) 0.68963(18) 0.84982(18) 0.0276(7) Uani 1 1 d . . . . .
C1C C 0.1740(5) 0.7576(2) 0.5152(2) 0.0381(9) Uani 1 1 d . . . . .
C8B C 0.5847(4) 0.92856(18) 0.92775(19) 0.0298(8) Uani 1 1 d . . . . .
H8B H 0.6755 0.9208 0.9352 0.036 Uiso 1 1 calc R U . . .
C11A C 0.3488(3) 0.65338(16) 1.08491(17) 0.0216(7) Uani 1 1 d . . . . .
C8C C 0.4360(4) 0.64715(18) 0.80364(19) 0.0290(8) Uani 1 1 d . . . . .
H8C H 0.4330 0.5985 0.8052 0.035 Uiso 1 1 calc R U . . .
C1B C 0.5133(5) 1.0533(3) 0.6217(2) 0.0477(11) Uani 1 1 d . . . . .
C7B C 0.5454(4) 0.95447(18) 0.86720(19) 0.0292(8) Uani 1 1 d . . . . .
H7B H 0.6100 0.9652 0.8330 0.035 Uiso 1 1 calc R U . . .
C5A C 0.0309(3) 0.83122(17) 0.89320(18) 0.0230(7) Uani 1 1 d . . . . .
C18C C 0.9556(4) 0.46632(18) 1.14351(18) 0.0279(8) Uani 1 1 d . . . . .
H18C H 0.9566 0.4357 1.1062 0.033 Uiso 1 1 calc R U . . .
C3A C -0.0511(4) 0.93951(17) 0.85204(18) 0.0261(7) Uani 1 1 d . . . . .
H3A H -0.0736 0.9487 0.8971 0.031 Uiso 1 1 calc R U . . .
C20A C 0.5186(4) 0.43135(17) 1.38237(18) 0.0247(7) Uani 1 1 d . . . . .
C10B C 0.4904(4) 0.91359(17) 0.97862(18) 0.0256(7) Uani 1 1 d . . . . .
C14C C 0.7574(4) 0.49908(17) 1.03120(19) 0.0294(8) Uani 1 1 d . . . . .
H14C H 0.7438 0.4523 1.0453 0.035 Uiso 1 1 calc R U . . .
C1A C -0.1011(4) 1.05729(19) 0.8249(2) 0.0345(9) Uani 1 1 d . . . . .
C3C C 0.2471(4) 0.75293(18) 0.63735(18) 0.0278(8) Uani 1 1 d . . . . .
H3C H 0.2673 0.7083 0.6279 0.033 Uiso 1 1 calc R U . . .
C15C C 0.8759(3) 0.61585(17) 1.04240(17) 0.0236(7) Uani 1 1 d . . . . .
H15C H 0.9432 0.6489 1.0646 0.028 Uiso 1 1 calc R U . . .
C2C C 0.1857(4) 0.78778(17) 0.58717(18) 0.0258(7) Uani 1 1 d . . . . .
C7S C 1.3510(4) 0.7080(3) 1.3430(3) 0.0557(13) Uani 1 1 d . . . . .
H7SA H 1.3554 0.6781 1.3824 0.084 Uiso 1 1 calc R U . . .
H7SB H 1.3957 0.7550 1.3547 0.084 Uiso 1 1 calc R U . . .
H7SC H 1.3971 0.6903 1.3053 0.084 Uiso 1 1 calc R U . . .
C4A C -0.0094(3) 0.87539(17) 0.83699(17) 0.0230(7) Uani 1 1 d . . . . .
C13C C 0.8029(4) 0.63528(18) 0.98755(18) 0.0259(7) Uani 1 1 d . . . . .
H13C H 0.8210 0.6813 0.9713 0.031 Uiso 1 1 calc R U . . .
C17B C 0.7958(3) 0.72944(16) 1.28022(18) 0.0235(7) Uani 1 1 d . . . . .
C18B C 0.7287(4) 0.72934(18) 1.34249(18) 0.0277(8) Uani 1 1 d . . . . .
H18B H 0.6724 0.7631 1.3501 0.033 Uiso 1 1 calc R U . . .
C16C C 0.8522(3) 0.54808(17) 1.06588(17) 0.0230(7) Uani 1 1 d . . . . .
C17C C 0.9149(3) 0.53144(17) 1.13276(17) 0.0222(7) Uani 1 1 d . . . . .
C5B C 0.4121(4) 0.96534(17) 0.85488(18) 0.0252(7) Uani 1 1 d . . . . .
C4C C 0.2799(3) 0.78226(17) 0.70188(18) 0.0244(7) Uani 1 1 d . . . . .
C9B C 0.3590(4) 0.92762(17) 0.96856(18) 0.0272(7) Uani 1 1 d . . . . .
H9B H 0.2964 0.9198 1.0040 0.033 Uiso 1 1 calc R U . . .
C6B C 0.3196(4) 0.95299(17) 0.90679(18) 0.0264(7) Uani 1 1 d . . . . .
H6B H 0.2295 0.9620 0.8997 0.032 Uiso 1 1 calc R U . . .
C19B C 0.7431(4) 0.68150(18) 1.39219(18) 0.0254(7) Uani 1 1 d . . . . .
C19A C 0.5919(3) 0.48077(16) 1.33095(17) 0.0208(7) Uani 1 1 d . . . . .
C17A C 0.5674(3) 0.55935(17) 1.23808(17) 0.0216(7) Uani 1 1 d . . . . .
C7A C 0.1156(4) 0.78415(18) 0.87639(18) 0.0280(8) Uani 1 1 d . . . . .
H7A H 0.1359 0.7784 0.8303 0.034 Uiso 1 1 calc R U . . .
C2B C 0.4139(4) 1.01149(19) 0.66924(19) 0.0311(8) Uani 1 1 d . . . . .
C3B C 0.4537(4) 1.00857(19) 0.73597(19) 0.0314(8) Uani 1 1 d . . . . .
H3B H 0.5456 1.0250 0.7492 0.038 Uiso 1 1 calc R U . . .
C18A C 0.5099(3) 0.51095(17) 1.28563(17) 0.0234(7) Uani 1 1 d . . . . .
H18A H 0.4140 0.4988 1.2868 0.028 Uiso 1 1 calc R U . . .
C1S C -0.2646(6) 0.7543(2) 0.6960(3) 0.0689(17) Uani 1 1 d . . . . .
H1SA H -0.2679 0.7309 0.6519 0.103 Uiso 1 1 calc R U . . .
H1SB H -0.3491 0.7386 0.7193 0.103 Uiso 1 1 calc R U . . .
H1SC H -0.1876 0.7432 0.7236 0.103 Uiso 1 1 calc R U . . .
C4B C 0.3613(4) 0.98167(17) 0.78585(18) 0.0255(7) Uani 1 1 d . . . . .
C3S C -0.0501(7) 1.1130(3) 0.6177(4) 0.0249(10) Uani 0.494(6) 1 d . U P A 1
H3S1 H -0.1150 1.1007 0.5795 0.037 Uiso 0.494(6) 1 calc R U P A 1
H3S2 H -0.0221 1.1632 0.6194 0.037 Uiso 0.494(6) 1 calc R U P A 1
H3S3 H -0.0930 1.0974 0.6600 0.037 Uiso 0.494(6) 1 calc R U P A 1
C3S1 C -0.0207(7) 1.0577(3) 0.5698(4) 0.0249(10) Uani 0.506(6) 1 d . U P A 2
H3S4 H 0.0003 1.0606 0.5217 0.037 Uiso 0.506(6) 1 calc R U P A 2
H3S5 H -0.0816 1.0906 0.5800 0.037 Uiso 0.506(6) 1 calc R U P A 2
H3S6 H -0.0650 1.0108 0.5801 0.037 Uiso 0.506(6) 1 calc R U P A 2

loop_
_atom_site_aniso_label
_atom_site_aniso_U_11
_atom_site_aniso_U_22
_atom_site_aniso_U_33
_atom_site_aniso_U_23
_atom_site_aniso_U_13
_atom_site_aniso_U_12
Gd2 0.01677(8) 0.02391(9) 0.01869(9) 0.00437(6) -0.00116(6) 0.00534(6)
Gd1 0.02570(9) 0.02093(8) 0.01891(9) 0.00267(6) -0.00326(6) 0.00365(6)
S3 0.0238(4) 0.0395(5) 0.0214(4) 0.0043(4) -0.0005(3) 0.0135(4)
S4 0.0263(5) 0.0364(5) 0.0376(6) -0.0095(4) -0.0004(4) 0.0022(4)
S1 0.0321(5) 0.0354(5) 0.0321(5) 0.0000(4) 0.0036(4) 0.0026(4)
F4B 0.0694(18) 0.0562(15) 0.0361(14) 0.0062(11) 0.0184(13) 0.0366(13)
S2 0.0575(8) 0.0481(7) 0.0552(8) 0.0167(6) -0.0046(6) 0.0101(6)
F2A 0.0416(14) 0.0390(13) 0.079(2) 0.0035(13) -0.0076(13) 0.0207(11)
F1A 0.107(2) 0.0487(15) 0.0468(17) -0.0028(12) 0.0187(16) 0.0403(16)
F3A 0.0453(15) 0.0258(12) 0.106(3) -0.0108(13) 0.0103(15) -0.0051(11)
F5A 0.0559(16) 0.0376(13) 0.0541(16) 0.0266(11) 0.0202(13) 0.0240(11)
F1C 0.087(2) 0.0606(17) 0.0287(14) 0.0021(12) 0.0148(14) 0.0088(15)
F6C 0.0564(15) 0.0408(13) 0.0331(13) -0.0040(10) 0.0026(11) 0.0245(11)
F3C 0.0605(17) 0.0733(19) 0.0446(16) -0.0189(14) -0.0244(13) 0.0116(14)
F4C 0.0376(14) 0.0460(14) 0.0675(18) -0.0080(12) -0.0218(12) 0.0205(11)
F5C 0.0586(16) 0.0321(12) 0.0472(15) 0.0131(11) 0.0144(12) 0.0142(11)
F5B 0.102(3) 0.0574(18) 0.093(3) 0.0166(17) 0.069(2) 0.0032(18)
F6B 0.101(3) 0.198(4) 0.0212(14) 0.0048(19) -0.0004(16) 0.103(3)
F1B 0.088(3) 0.132(4) 0.184(5) 0.123(4) 0.034(3) 0.010(3)
F3B 0.059(2) 0.209(5) 0.057(2) 0.045(3) -0.0062(17) -0.063(3)
F2C 0.114(3) 0.0494(15) 0.0342(15) -0.0134(12) -0.0118(15) 0.0419(16)
F6A 0.0398(14) 0.0567(15) 0.0452(15) 0.0242(12) -0.0116(11) -0.0249(12)
O3S 0.0247(12) 0.0367(14) 0.0241(13) 0.0046(10) -0.0011(10) 0.0145(10)
F4A 0.0554(15) 0.0456(13) 0.0272(12) 0.0018(10) 0.0163(11) 0.0062(11)
F2B 0.167(4) 0.130(4) 0.084(3) -0.025(3) 0.087(3) -0.056(3)
O4C 0.0362(14) 0.0329(13) 0.0193(13) 0.0029(10) -0.0024(10) 0.0148(11)
O3C 0.0301(13) 0.0246(12) 0.0214(13) 0.0010(10) -0.0036(10) 0.0035(10)
O2A 0.0318(13) 0.0220(12) 0.0226(13) 0.0053(9) -0.0029(10) 0.0047(10)
O4B 0.0345(14) 0.0327(13) 0.0275(14) 0.0085(11) 0.0043(11) 0.0153(11)
O2S 0.0497(17) 0.0328(14) 0.0365(16) 0.0159(12) -0.0031(13) 0.0090(12)
O1S 0.0283(14) 0.0437(15) 0.0261(14) 0.0009(11) 0.0000(11) -0.0035(11)
C5S 0.031(2) 0.068(3) 0.032(2) -0.003(2) -0.0116(17) 0.024(2)
N1C 0.0345(17) 0.0307(16) 0.0276(17) -0.0020(13) -0.0072(13) 0.0122(13)
O1A 0.0340(14) 0.0259(12) 0.0286(14) 0.0067(10) -0.0030(11) 0.0092(10)
N1A 0.0250(15) 0.0287(15) 0.0252(16) 0.0046(12) -0.0006(12) 0.0057(12)
O3B 0.0224(12) 0.0276(12) 0.0308(14) 0.0073(10) 0.0066(10) 0.0085(10)
O1C 0.0378(15) 0.0310(13) 0.0229(13) 0.0004(10) -0.0037(11) 0.0132(11)
O3A 0.0181(12) 0.0491(16) 0.0393(16) 0.0230(13) -0.0029(11) -0.0014(11)
O4S 0.0202(12) 0.0281(12) 0.0331(14) 0.0015(10) -0.0008(10) 0.0035(10)
O2C 0.0362(14) 0.0295(13) 0.0250(13) -0.0015(10) -0.0059(11) 0.0136(11)
C12B 0.0254(18) 0.036(2) 0.0257(19) 0.0040(15) 0.0053(14) 0.0034(15)
O4A 0.0210(12) 0.0295(12) 0.0272(13) 0.0075(10) -0.0029(10) 0.0054(10)
C6C 0.041(2) 0.0276(19) 0.041(2) -0.0014(16) -0.0135(18) 0.0124(16)
N2C 0.0319(16) 0.0325(16) 0.0221(16) -0.0007(12) -0.0051(12) 0.0102(13)
C2S 0.036(3) 0.144(6) 0.067(4) 0.031(4) 0.002(3) 0.013(3)
C14B 0.051(2) 0.035(2) 0.024(2) 0.0065(15) 0.0045(17) 0.0226(18)
O1B 0.0326(14) 0.0447(16) 0.0245(14) 0.0066(12) -0.0043(11) -0.0036(12)
O2B 0.0242(13) 0.0323(13) 0.0240(13) -0.0018(10) -0.0025(10) 0.0032(10)
N2A 0.0226(15) 0.0303(15) 0.0247(16) 0.0063(12) -0.0005(12) 0.0064(12)
C11B 0.0308(19) 0.0229(17) 0.0252(19) 0.0049(14) -0.0009(14) 0.0023(14)
N2B 0.0347(17) 0.0317(16) 0.0257(17) 0.0039(13) -0.0016(13) 0.0066(13)
C13A 0.0185(16) 0.0278(17) 0.0281(19) 0.0034(14) -0.0026(13) 0.0048(13)
C15B 0.0219(17) 0.0333(19) 0.0276(19) 0.0025(15) 0.0043(14) 0.0060(14)
N1B 0.0341(17) 0.0254(15) 0.0267(17) 0.0027(12) -0.0015(13) 0.0029(13)
C14A 0.0180(16) 0.0275(17) 0.0234(18) 0.0054(13) 0.0034(13) 0.0020(13)
C5C 0.0280(18) 0.0279(17) 0.0217(18) 0.0021(14) 0.0010(14) 0.0088(14)
C6S 0.063(3) 0.035(2) 0.049(3) 0.0068(19) 0.000(2) 0.017(2)
C9C 0.045(2) 0.031(2) 0.037(2) -0.0096(16) -0.0207(18) 0.0147(17)
C10A 0.0228(17) 0.0230(16) 0.0248(18) 0.0062(13) -0.0018(13) 0.0011(13)
C11C 0.0280(18) 0.0288(17) 0.0180(17) -0.0016(13) -0.0035(13) 0.0117(14)
C16B 0.0254(17) 0.0197(16) 0.0252(18) 0.0045(13) -0.0004(14) 0.0012(13)
C15A 0.0186(16) 0.0274(17) 0.0246(18) 0.0025(13) 0.0007(13) 0.0033(13)
C16A 0.0199(16) 0.0202(15) 0.0204(17) 0.0013(12) -0.0017(13) 0.0022(12)
C12A 0.0225(17) 0.0274(17) 0.0219(17) 0.0049(13) 0.0038(13) 0.0054(13)
C13B 0.051(3) 0.036(2) 0.030(2) 0.0024(16) 0.0037(18) 0.0241(18)
C7C 0.036(2) 0.0270(18) 0.0257(19) -0.0012(14) -0.0030(15) 0.0094(15)
C2A 0.0213(17) 0.0245(17) 0.031(2) 0.0012(14) -0.0048(14) 0.0043(13)
C8S 0.059(3) 0.036(2) 0.067(3) 0.010(2) 0.002(3) 0.003(2)
C20C 0.0300(19) 0.0293(18) 0.0271(19) 0.0005(15) 0.0001(15) 0.0091(15)
C6A 0.0287(19) 0.0321(19) 0.0261(19) 0.0065(15) 0.0053(15) 0.0105(15)
C4S 0.085(4) 0.062(3) 0.044(3) 0.027(2) 0.008(3) -0.017(3)
C9A 0.0286(18) 0.0337(19) 0.0201(18) 0.0068(14) 0.0041(14) 0.0071(15)
C20B 0.049(2) 0.042(2) 0.027(2) 0.0132(17) 0.0073(18) 0.0226(19)
C8A 0.035(2) 0.0296(18) 0.0268(19) 0.0039(14) 0.0012(15) 0.0152(15)
C19C 0.0191(16) 0.0250(17) 0.0267(19) 0.0015(14) -0.0013(13) 0.0037(13)
C12C 0.037(2) 0.0268(18) 0.029(2) -0.0046(15) -0.0125(16) 0.0046(15)
C10C 0.0296(19) 0.0324(19) 0.0228(18) 0.0006(14) -0.0060(14) 0.0121(15)
C1C 0.052(3) 0.035(2) 0.029(2) -0.0005(16) -0.0034(18) 0.0140(18)
C8B 0.0278(19) 0.0307(19) 0.029(2) -0.0006(15) -0.0066(15) 0.0014(15)
C11A 0.0230(17) 0.0204(15) 0.0216(17) 0.0028(13) -0.0028(13) 0.0054(13)
C8C 0.037(2) 0.0256(17) 0.0259(19) -0.0012(14) -0.0042(15) 0.0097(15)
C1B 0.039(2) 0.069(3) 0.032(2) 0.013(2) 0.0019(19) -0.001(2)
C7B 0.0278(19) 0.0295(18) 0.0280(19) 0.0023(15) 0.0000(15) -0.0021(15)
C5A 0.0203(16) 0.0218(16) 0.0263(18) 0.0053(13) -0.0018(13) 0.0017(13)
C18C 0.0326(19) 0.0273(18) 0.0244(19) -0.0017(14) -0.0045(15) 0.0078(15)
C3A 0.0282(18) 0.0283(18) 0.0238(18) 0.0046(14) 0.0013(14) 0.0101(14)
C20A 0.0271(18) 0.0242(17) 0.0225(18) 0.0040(13) -0.0001(14) 0.0039(14)
C10B 0.0328(19) 0.0209(16) 0.0217(18) 0.0005(13) -0.0035(14) 0.0011(14)
C14C 0.038(2) 0.0200(16) 0.030(2) 0.0003(14) -0.0075(16) 0.0069(15)
C1A 0.035(2) 0.0266(19) 0.042(2) 0.0023(16) 0.0006(17) 0.0056(16)
C3C 0.035(2) 0.0258(17) 0.0239(19) -0.0009(14) -0.0019(15) 0.0102(15)
C15C 0.0218(16) 0.0296(17) 0.0182(17) -0.0016(13) -0.0001(13) 0.0009(13)
C2C 0.0308(19) 0.0264(17) 0.0200(17) -0.0023(13) -0.0003(14) 0.0039(14)
C7S 0.029(2) 0.063(3) 0.071(4) -0.012(3) -0.013(2) -0.003(2)
C4A 0.0220(17) 0.0250(16) 0.0217(18) 0.0055(13) -0.0003(13) 0.0036(13)
C13C 0.0294(18) 0.0257(17) 0.0228(18) 0.0031(14) 0.0013(14) 0.0056(14)
C17B 0.0226(17) 0.0205(16) 0.0272(18) 0.0027(13) 0.0011(14) 0.0031(13)
C18B 0.0296(19) 0.0316(18) 0.0249(19) 0.0031(14) 0.0018(15) 0.0137(15)
C16C 0.0247(17) 0.0267(17) 0.0184(17) 0.0000(13) 0.0001(13) 0.0067(13)
C17C 0.0192(16) 0.0277(17) 0.0190(17) 0.0009(13) -0.0004(13) 0.0016(13)
C5B 0.0291(18) 0.0208(16) 0.0230(18) 0.0005(13) -0.0034(14) -0.0028(13)
C4C 0.0213(17) 0.0258(17) 0.0270(19) 0.0051(14) 0.0026(14) 0.0063(13)
C9B 0.0306(19) 0.0251(17) 0.0249(18) 0.0007(14) 0.0023(14) 0.0010(14)
C6B 0.0276(18) 0.0234(17) 0.0268(19) -0.0020(14) -0.0047(14) 0.0015(14)
C19B 0.0255(17) 0.0304(18) 0.0210(18) 0.0011(14) 0.0001(14) 0.0071(14)
C19A 0.0245(17) 0.0185(15) 0.0188(17) -0.0022(12) 0.0003(13) 0.0018(13)
C17A 0.0193(16) 0.0248(16) 0.0208(17) 0.0025(13) -0.0013(13) 0.0043(13)
C7A 0.038(2) 0.0300(18) 0.0176(17) 0.0009(14) 0.0002(15) 0.0120(15)
C2B 0.031(2) 0.0334(19) 0.027(2) 0.0044(15) 0.0010(15) 0.0007(16)
C3B 0.0287(19) 0.035(2) 0.028(2) 0.0038(15) -0.0019(15) -0.0009(15)
C18A 0.0174(16) 0.0271(17) 0.0258(18) 0.0039(14) 0.0013(13) 0.0039(13)
C1S 0.073(4) 0.036(3) 0.097(5) 0.009(3) 0.035(3) 0.000(2)
C4B 0.0289(18) 0.0229(16) 0.0235(18) -0.0030(13) -0.0040(14) 0.0013(14)
C3S 0.026(2) 0.016(2) 0.034(3) 0.0145(19) 0.003(2) 0.0084(18)
C3S1 0.026(2) 0.016(2) 0.034(3) 0.0145(19) 0.003(2) 0.0084(18)

loop_
_atom_type_symbol
_atom_type_description
_atom_type_scat_dispersion_real
_atom_type_scat_dispersion_imag
_atom_type_scat_source
C C 0.0033 0.0016 'International Tables Vol C Tables 4.2.6.8 and 6.1.1.4'
H H 0.0000 0.0000 'International Tables Vol C Tables 4.2.6.8 and 6.1.1.4'
N N 0.0061 0.0033 'International Tables Vol C Tables 4.2.6.8 and 6.1.1.4'
O O 0.0106 0.0060 'International Tables Vol C Tables 4.2.6.8 and 6.1.1.4'
Gd Gd -0.1653 3.9035 'International Tables Vol C Tables 4.2.6.8 and 6.1.1.4'
F F 0.0171 0.0103 'International Tables Vol C Tables 4.2.6.8 and 6.1.1.4'
S S 0.1246 0.1234 'International Tables Vol C Tables 4.2.6.8 and 6.1.1.4'

loop_
_geom_angle_atom_site_label_1
_geom_angle_atom_site_label_2
_geom_angle_atom_site_label_3
_geom_angle
O3A Gd2 O4C 108.45(10)
O3A Gd2 O3B 71.53(9)
O4C Gd2 O3B 144.48(8)
O3A Gd2 O3S 147.17(8)
O4C Gd2 O3S 74.68(8)
O3B Gd2 O3S 125.32(9)
O3A Gd2 O4S 135.91(8)
O4C Gd2 O4S 87.63(9)
O3B Gd2 O4S 72.21(8)
O3S Gd2 O4S 76.00(8)
O3A Gd2 O4B 87.62(10)
O4C Gd2 O4B 144.40(8)
O3B Gd2 O4B 70.24(8)
O3S Gd2 O4B 75.10(8)
O4S Gd2 O4B 102.85(9)
O3A Gd2 O4A 69.24(8)
O4C Gd2 O4A 80.32(9)
O3B Gd2 O4A 128.50(8)
O3S Gd2 O4A 79.48(8)
O4S Gd2 O4A 154.79(8)
O4B Gd2 O4A 76.06(9)
O3A Gd2 O3C 68.83(9)
O4C Gd2 O3C 69.84(8)
O3B Gd2 O3C 77.82(8)
O3S Gd2 O3C 137.44(8)
O4S Gd2 O3C 79.74(8)
O4B Gd2 O3C 145.10(8)
O4A Gd2 O3C 115.87(8)
O2S Gd1 O2B 115.18(9)
O2S Gd1 O1S 77.71(10)
O2B Gd1 O1S 145.51(9)
O2S Gd1 O1C 88.34(9)
O2B Gd1 O1C 134.55(9)
O1S Gd1 O1C 74.30(9)
O2S Gd1 O2A 137.79(9)
O2B Gd1 O2A 75.92(8)
O1S Gd1 O2A 74.30(8)
O1C Gd1 O2A 113.13(8)
O2S Gd1 O2C 149.82(10)
O2B Gd1 O2C 71.69(8)
O1S Gd1 O2C 114.10(9)
O1C Gd1 O2C 69.93(8)
O2A Gd1 O2C 71.82(8)
O2S Gd1 O1B 71.16(10)
O2B Gd1 O1B 70.95(9)
O1S Gd1 O1B 141.32(9)
O1C Gd1 O1B 82.29(9)
O2A Gd1 O1B 144.16(9)
O2C Gd1 O1B 84.96(9)
O2S Gd1 O1A 74.63(9)
O2B Gd1 O1A 72.91(8)
O1S Gd1 O1A 80.94(9)
O1C Gd1 O1A 152.48(9)
O2A Gd1 O1A 70.30(8)
O2C Gd1 O1A 132.97(8)
O1B Gd1 O1A 111.28(9)
O3S S3 C6S 104.73(19)
O3S S3 C5S 104.76(17)
C6S S3 C5S 98.3(2)
O4S S4 C8S 106.8(2)
O4S S4 C7S 104.1(2)
C8S S4 C7S 98.5(3)
O1S S1 C1S 104.3(2)
O1S S1 C2S 104.2(2)
C1S S1 C2S 99.5(3)
C3S1 S2 O2S 65.4(3)
O2S S2 C3S 105.6(3)
C3S1 S2 C4S 75.7(4)
O2S S2 C4S 104.3(2)
C3S S2 C4S 102.2(3)
S3 O3S Gd2 124.91(14)
C19C O4C Gd2 135.5(2)
C17C O3C Gd2 132.3(2)
C4A O2A Gd1 131.6(2)
C19B O4B Gd2 130.4(2)
S2 O2S Gd1 120.03(16)
S1 O1S Gd1 128.74(15)
S3 C5S H5SA 109.5
S3 C5S H5SB 109.5
H5SA C5S H5SB 109.5
S3 C5S H5SC 109.5
H5SA C5S H5SC 109.5
H5SB C5S H5SC 109.5
N2C N1C C10C 115.7(3)
C2A O1A Gd1 129.5(2)
N2A N1A C10A 112.5(3)
C17B O3B Gd2 130.3(2)
C2C O1C Gd1 134.7(2)
C17A O3A Gd2 142.8(2)
S4 O4S Gd2 127.16(14)
C4C O2C Gd1 137.7(2)
C15B C12B C11B 119.9(3)
C15B C12B H12B 120.1
C11B C12B H12B 120.1
C19A O4A Gd2 133.3(2)
C5C C6C C9C 121.0(3)
C5C C6C H6C 119.5
C9C C6C H6C 119.5
N1C N2C C11C 112.2(3)
S1 C2S H2SA 109.5
S1 C2S H2SB 109.5
H2SA C2S H2SB 109.5
S1 C2S H2SC 109.5
H2SA C2S H2SC 109.5
H2SB C2S H2SC 109.5
C13B C14B C16B 120.3(4)
C13B C14B H14B 119.8
C16B C14B H14B 119.8
C2B O1B Gd1 132.0(2)
C4B O2B Gd1 132.4(2)
N1A N2A C11A 114.5(3)
C13B C11B C12B 120.4(3)
C13B C11B N2B 125.3(3)
C12B C11B N2B 114.3(3)
N1B N2B C11B 114.0(3)
C14A C13A C11A 119.4(3)
C14A C13A H13A 120.3
C11A C13A H13A 120.3
C12B C15B C16B 120.5(3)
C12B C15B H15B 119.8
C16B C15B H15B 119.8
N2B N1B C10B 112.3(3)
C13A C14A C16A 120.2(3)
C13A C14A H14A 119.9
C16A C14A H14A 119.9
C6C C5C C7C 118.5(3)
C6C C5C C4C 117.9(3)
C7C C5C C4C 123.6(3)
S3 C6S H6SA 109.5
S3 C6S H6SB 109.5
H6SA C6S H6SB 109.5
S3 C6S H6SC 109.5
H6SA C6S H6SC 109.5
H6SB C6S H6SC 109.5
C6C C9C C10C 120.0(4)
C6C C9C H9C 120.0
C10C C9C H9C 120.0
C9A C10A C8A 120.6(3)
C9A C10A N1A 116.0(3)
C8A C10A N1A 123.3(3)
C12C C11C C13C 120.0(3)
C12C C11C N2C 116.7(3)
C13C C11C N2C 123.3(3)
C15B C16B C14B 119.2(3)
C15B C16B C17B 117.0(3)
C14B C16B C17B 123.6(3)
C12A C15A C16A 120.9(3)
C12A C15A H15A 119.6
C16A C15A H15A 119.6
C15A C16A C14A 119.0(3)
C15A C16A C17A 116.9(3)
C14A C16A C17A 124.1(3)
C15A C12A C11A 119.5(3)
C15A C12A H12A 120.3
C11A C12A H12A 120.3
C11B C13B C14B 119.7(4)
C11B C13B H13B 120.1
C14B C13B H13B 120.1
C8C C7C C5C 120.5(3)
C8C C7C H7C 119.8
C5C C7C H7C 119.8
O1A C2A C3A 129.4(3)
O1A C2A C1A 112.9(3)
C3A C2A C1A 117.7(3)
S4 C8S H8SA 109.5
S4 C8S H8SB 109.5
H8SA C8S H8SB 109.5
S4 C8S H8SC 109.5
H8SA C8S H8SC 109.5
H8SB C8S H8SC 109.5
F6C C20C F4C 107.1(3)
F6C C20C F5C 107.0(3)
F4C C20C F5C 106.2(3)
F6C C20C C19C 114.7(3)
F4C C20C C19C 110.4(3)
F5C C20C C19C 111.0(3)
C9A C6A C5A 119.7(3)
C9A C6A H6A 120.1
C5A C6A H6A 120.1
S2 C4S H4SA 109.5
S2 C4S H4SB 109.5
H4SA C4S H4SB 109.5
S2 C4S H4SC 109.5
H4SA C4S H4SC 109.5
H4SB C4S H4SC 109.5
C10A C9A C6A 120.3(3)
C10A C9A H9A 119.8
C6A C9A H9A 119.8
F6B C20B F4B 106.8(4)
F6B C20B F5B 107.0(4)
F4B C20B F5B 104.6(3)
F6B C20B C19B 112.6(3)
F4B C20B C19B 114.9(3)
F5B C20B C19B 110.4(4)
C7A C8A C10A 119.1(3)
C7A C8A H8A 120.5
C10A C8A H8A 120.5
O4C C19C C18C 128.2(3)
O4C C19C C20C 112.6(3)
C18C C19C C20C 119.2(3)
C11C C12C C14C 120.1(3)
C11C C12C H12C 119.9
C14C C12C H12C 119.9
C9C C10C C8C 119.9(3)
C9C C10C N1C 113.9(3)
C8C C10C N1C 126.3(3)
F3C C1C F1C 106.9(3)
F3C C1C F2C 106.2(3)
F1C C1C F2C 106.3(4)
F3C C1C C2C 112.4(3)
F1C C1C C2C 110.3(3)
F2C C1C C2C 114.3(3)
C7B C8B C10B 119.7(3)
C7B C8B H8B 120.1
C10B C8B H8B 120.1
C12A C11A C13A 120.8(3)
C12A C11A N2A 114.6(3)
C13A C11A N2A 124.6(3)
C7C C8C C10C 120.1(3)
C7C C8C H8C 120.0
C10C C8C H8C 120.0
F2B C1B F3B 108.8(5)
F2B C1B F1B 105.1(5)
F3B C1B F1B 102.2(5)
F2B C1B C2B 113.1(4)
F3B C1B C2B 115.4(4)
F1B C1B C2B 111.2(4)
C8B C7B C5B 121.0(3)
C8B C7B H7B 119.5
C5B C7B H7B 119.5
C7A C5A C6A 119.1(3)
C7A C5A C4A 116.3(3)
C6A C5A C4A 124.4(3)
C19C C18C C17C 120.7(3)
C19C C18C H18C 119.7
C17C C18C H18C 119.7
C2A C3A C4A 121.9(3)
C2A C3A H3A 119.1
C4A C3A H3A 119.1
F5A C20A F6A 107.6(3)
F5A C20A F4A 105.9(3)
F6A C20A F4A 106.2(3)
F5A C20A C19A 113.0(3)
F6A C20A C19A 114.2(3)
F4A C20A C19A 109.4(3)
C9B C10B C8B 120.0(3)
C9B C10B N1B 116.5(3)
C8B C10B N1B 123.5(3)
C12C C14C C16C 119.8(3)
C12C C14C H14C 120.1
C16C C14C H14C 120.1
F3A C1A F1A 108.4(4)
F3A C1A F2A 106.0(3)
F1A C1A F2A 105.2(3)
F3A C1A C2A 111.5(3)
F1A C1A C2A 114.4(3)
F2A C1A C2A 110.8(3)
C2C C3C C4C 121.3(3)
C2C C3C H3C 119.3
C4C C3C H3C 119.3
C13C C15C C16C 120.7(3)
C13C C15C H15C 119.6
C16C C15C H15C 119.6
O1C C2C C3C 129.2(3)
O1C C2C C1C 112.8(3)
C3C C2C C1C 118.0(3)
S4 C7S H7SA 109.5
S4 C7S H7SB 109.5
H7SA C7S H7SB 109.5
S4 C7S H7SC 109.5
H7SA C7S H7SC 109.5
H7SB C7S H7SC 109.5
O2A C4A C3A 122.6(3)
O2A C4A C5A 117.3(3)
C3A C4A C5A 119.9(3)
C15C C13C C11C 119.8(3)
C15C C13C H13C 120.1
C11C C13C H13C 120.1
O3B C17B C18B 121.9(3)
O3B C17B C16B 117.5(3)
C18B C17B C16B 120.5(3)
C19B C18B C17B 121.7(3)
C19B C18B H18B 119.1
C17B C18B H18B 119.1
C15C C16C C14C 119.3(3)
C15C C16C C17C 119.3(3)
C14C C16C C17C 120.9(3)
O3C C17C C18C 123.3(3)
O3C C17C C16C 116.0(3)
C18C C17C C16C 120.6(3)
C7B C5B C6B 119.0(3)
C7B C5B C4B 121.7(3)
C6B C5B C4B 118.8(3)
O2C C4C C3C 123.3(3)
O2C C4C C5C 116.0(3)
C3C C4C C5C 120.6(3)
C6B C9B C10B 119.9(3)
C6B C9B H9B 120.1
C10B C9B H9B 120.1
C9B C6B C5B 120.2(3)
C9B C6B H6B 119.9
C5B C6B H6B 119.9
O4B C19B C18B 129.3(3)
O4B C19B C20B 113.2(3)
C18B C19B C20B 117.4(3)
O4A C19A C18A 129.6(3)
O4A C19A C20A 114.1(3)
C18A C19A C20A 116.3(3)
O3A C17A C18A 122.1(3)
O3A C17A C16A 115.4(3)
C18A C17A C16A 122.6(3)
C8A C7A C5A 121.2(3)
C8A C7A H7A 119.4
C5A C7A H7A 119.4
O1B C2B C3B 129.1(3)
O1B C2B C1B 113.3(3)
C3B C2B C1B 117.5(4)
C2B C3B C4B 121.7(3)
C2B C3B H3B 119.2
C4B C3B H3B 119.2
C19A C18A C17A 120.7(3)
C19A C18A H18A 119.7
C17A C18A H18A 119.7
S1 C1S H1SA 109.5
S1 C1S H1SB 109.5
H1SA C1S H1SB 109.5
S1 C1S H1SC 109.5
H1SA C1S H1SC 109.5
H1SB C1S H1SC 109.5
O2B C4B C3B 122.7(3)
O2B C4B C5B 116.9(3)
C3B C4B C5B 120.4(3)
S2 C3S H3S1 109.5
S2 C3S H3S2 109.5
H3S1 C3S H3S2 109.5
S2 C3S H3S3 109.5
H3S1 C3S H3S3 109.5
H3S2 C3S H3S3 109.5
S2 C3S1 H3S4 109.5
S2 C3S1 H3S5 109.5
H3S4 C3S1 H3S5 109.5
S2 C3S1 H3S6 109.5
H3S4 C3S1 H3S6 109.5
H3S5 C3S1 H3S6 109.5

loop_
_geom_bond_atom_site_label_1
_geom_bond_atom_site_label_2
_geom_bond_distance
Gd2 O3A 2.348(2)
Gd2 O4C 2.364(2)
Gd2 O3B 2.387(2)
Gd2 O3S 2.390(2)
Gd2 O4S 2.391(2)
Gd2 O4B 2.401(3)
Gd2 O4A 2.410(2)
Gd2 O3C 2.426(2)
Gd1 O2S 2.351(2)
Gd1 O2B 2.355(2)
Gd1 O1S 2.374(3)
Gd1 O1C 2.375(2)
Gd1 O2A 2.396(2)
Gd1 O2C 2.405(2)
Gd1 O1B 2.407(3)
Gd1 O1A 2.412(3)
S3 O3S 1.525(2)
S3 C6S 1.778(4)
S3 C5S 1.782(4)
S4 O4S 1.513(3)
S4 C8S 1.770(5)
S4 C7S 1.780(4)
S1 O1S 1.514(3)
S1 C1S 1.767(5)
S1 C2S 1.780(5)
F4B C20B 1.331(4)
S2 C3S1 1.323(7)
S2 O2S 1.552(3)
S2 C3S 1.756(7)
S2 C4S 1.770(5)
F2A C1A 1.346(5)
F1A C1A 1.329(5)
F3A C1A 1.314(4)
F5A C20A 1.326(4)
F1C C1C 1.334(5)
F6C C20C 1.324(4)
F3C C1C 1.324(5)
F4C C20C 1.333(4)
F5C C20C 1.339(4)
F5B C20B 1.332(5)
F6B C20B 1.305(5)
F1B C1B 1.314(6)
F3B C1B 1.294(5)
F2C C1C 1.339(5)
F6A C20A 1.330(4)
F4A C20A 1.335(4)
F2B C1B 1.267(6)
O4C C19C 1.265(4)
O3C C17C 1.254(4)
O2A C4A 1.250(4)
O4B C19B 1.262(4)
C5S H5SA 0.9800
C5S H5SB 0.9800
C5S H5SC 0.9800
N1C N2C 1.243(4)
N1C C10C 1.435(4)
O1A C2A 1.261(4)
N1A N2A 1.247(4)
N1A C10A 1.438(4)
O3B C17B 1.257(4)
O1C C2C 1.254(4)
O3A C17A 1.254(4)
O2C C4C 1.257(4)
C12B C15B 1.376(5)
C12B C11B 1.391(5)
C12B H12B 0.9500
O4A C19A 1.258(4)
C6C C5C 1.385(5)
C6C C9C 1.385(5)
C6C H6C 0.9500
N2C C11C 1.438(4)
C2S H2SA 0.9800
C2S H2SB 0.9800
C2S H2SC 0.9800
C14B C13B 1.382(5)
C14B C16B 1.400(5)
C14B H14B 0.9500
O1B C2B 1.256(4)
O2B C4B 1.262(4)
N2A C11A 1.433(4)
C11B C13B 1.378(5)
C11B N2B 1.432(4)
N2B N1B 1.253(4)
C13A C14A 1.390(5)
C13A C11A 1.391(5)
C13A H13A 0.9500
C15B C16B 1.388(5)
C15B H15B 0.9500
N1B C10B 1.426(4)
C14A C16A 1.399(4)
C14A H14A 0.9500
C5C C7C 1.409(5)
C5C C4C 1.506(5)
C6S H6SA 0.9800
C6S H6SB 0.9800
C6S H6SC 0.9800
C9C C10C 1.385(5)
C9C H9C 0.9500
C10A C9A 1.381(5)
C10A C8A 1.393(5)
C11C C12C 1.385(5)
C11C C13C 1.394(5)
C16B C17B 1.489(5)
C15A C12A 1.379(5)
C15A C16A 1.397(4)
C15A H15A 0.9500
C16A C17A 1.490(4)
C12A C11A 1.385(5)
C12A H12A 0.9500
C13B H13B 0.9500
C7C C8C 1.381(5)
C7C H7C 0.9500
C2A C3A 1.385(5)
C2A C1A 1.532(5)
C8S H8SA 0.9800
C8S H8SB 0.9800
C8S H8SC 0.9800
C20C C19C 1.531(5)
C6A C9A 1.393(5)
C6A C5A 1.399(5)
C6A H6A 0.9500
C4S H4SA 0.9800
C4S H4SB 0.9800
C4S H4SC 0.9800
C9A H9A 0.9500
C20B C19B 1.521(5)
C8A C7A 1.384(5)
C8A H8A 0.9500
C19C C18C 1.379(5)
C12C C14C 1.389(5)
C12C H12C 0.9500
C10C C8C 1.389(5)
C1C C2C 1.531(5)
C8B C7B 1.369(5)
C8B C10B 1.399(5)
C8B H8B 0.9500
C8C H8C 0.9500
C1B C2B 1.532(5)
C7B C5B 1.396(5)
C7B H7B 0.9500
C5A C7A 1.396(5)
C5A C4A 1.493(4)
C18C C17C 1.416(5)
C18C H18C 0.9500
C3A C4A 1.421(5)
C3A H3A 0.9500
C20A C19A 1.528(4)
C10B C9B 1.391(5)
C14C C16C 1.396(5)
C14C H14C 0.9500
C3C C2C 1.386(5)
C3C C4C 1.403(5)
C3C H3C 0.9500
C15C C13C 1.373(5)
C15C C16C 1.396(5)
C15C H15C 0.9500
C7S H7SA 0.9800
C7S H7SB 0.9800
C7S H7SC 0.9800
C13C H13C 0.9500
C17B C18B 1.421(5)
C18B C19B 1.379(5)
C18B H18B 0.9500
C16C C17C 1.501(5)
C5B C6B 1.399(5)
C5B C4B 1.491(5)
C9B C6B 1.386(5)
C9B H9B 0.9500
C6B H6B 0.9500
C19A C18A 1.389(5)
C17A C18A 1.407(4)
C7A H7A 0.9500
C2B C3B 1.367(5)
C3B C4B 1.417(5)
C3B H3B 0.9500
C18A H18A 0.9500
C1S H1SA 0.9800
C1S H1SB 0.9800
C1S H1SC 0.9800
C3S H3S1 0.9800
C3S H3S2 0.9800
C3S H3S3 0.9800
C3S1 H3S4 0.9800
C3S1 H3S5 0.9800
C3S1 H3S6 0.9800

loop_
_geom_hbond_atom_site_label_D
_geom_hbond_atom_site_label_H
_geom_hbond_atom_site_label_A
_geom_hbond_distance_DH
_geom_hbond_distance_HA
_geom_hbond_distance_DA
_geom_hbond_angle_DHA
_geom_hbond_site_symmetry_A
C3B H3B F2A 0.95 2.54 3.489(5) 178.0 1_655
C3C H3C F5A 0.95 2.53 3.421(4) 157.1 2_667
C4S H4SC O2S 0.98 2.47 3.338(6) 146.9 2_576
C6S H6SB F6B 0.98 2.54 3.294(5) 133.4 2_768
C5S H5SC O3S 0.98 2.47 3.439(5) 171.7 2_768

loop_
_geom_torsion_atom_site_label_1
_geom_torsion_atom_site_label_2
_geom_torsion_atom_site_label_3
_geom_torsion_atom_site_label_4
_geom_torsion
C6S S3 O3S Gd2 -103.3(2)
C5S S3 O3S Gd2 153.7(2)
C3S1 S2 O2S Gd1 -157.7(4)
C3S S2 O2S Gd1 -117.0(3)
C4S S2 O2S Gd1 135.7(3)
C1S S1 O1S Gd1 -106.4(3)
C2S S1 O1S Gd1 149.7(3)
C8S S4 O4S Gd2 -104.9(2)
C7S S4 O4S Gd2 151.6(2)
C10C N1C N2C C11C -179.7(3)
C10A N1A N2A C11A 179.4(3)
C15B C12B C11B C13B 1.1(6)
C15B C12B C11B N2B 180.0(3)
C13B C11B N2B N1B -17.0(5)
C12B C11B N2B N1B 164.2(3)
C11B C12B C15B C16B -0.6(5)
C11B N2B N1B C10B 178.2(3)
C11A C13A C14A C16A 2.5(5)
C9C C6C C5C C7C 1.7(6)
C9C C6C C5C C4C -178.6(4)
C5C C6C C9C C10C -1.0(7)
N2A N1A C10A C9A -165.5(3)
N2A N1A C10A C8A 14.0(5)
N1C N2C C11C C12C 159.5(3)
N1C N2C C11C C13C -19.0(5)
C12B C15B C16B C14B -0.3(5)
C12B C15B C16B C17B 175.1(3)
C13B C14B C16B C15B 0.8(6)
C13B C14B C16B C17B -174.3(4)
C12A C15A C16A C14A 2.0(5)
C12A C15A C16A C17A -176.9(3)
C13A C14A C16A C15A -4.2(5)
C13A C14A C16A C17A 174.6(3)
C16A C15A C12A C11A 1.9(5)
C12B C11B C13B C14B -0.6(6)
N2B C11B C13B C14B -179.3(4)
C16B C14B C13B C11B -0.4(6)
C6C C5C C7C C8C -0.9(6)
C4C C5C C7C C8C 179.4(3)
Gd1 O1A C2A C3A -21.0(5)
Gd1 O1A C2A C1A 157.1(2)
C8A C10A C9A C6A -1.3(5)
N1A C10A C9A C6A 178.3(3)
C5A C6A C9A C10A 0.3(5)
C9A C10A C8A C7A 0.8(5)
N1A C10A C8A C7A -178.8(3)
Gd2 O4C C19C C18C -2.6(6)
Gd2 O4C C19C C20C 177.4(2)
F6C C20C C19C O4C -178.1(3)
F4C C20C C19C O4C -57.0(4)
F5C C20C C19C O4C 60.6(4)
F6C C20C C19C C18C 2.0(5)
F4C C20C C19C C18C 123.1(4)
F5C C20C C19C C18C -119.4(4)
C13C C11C C12C C14C 4.5(6)
N2C C11C C12C C14C -174.1(3)
C6C C9C C10C C8C -0.5(6)
C6C C9C C10C N1C 179.3(4)
N2C N1C C10C C9C -177.4(4)
N2C N1C C10C C8C 2.5(6)
C15A C12A C11A C13A -3.6(5)
C15A C12A C11A N2A 177.4(3)
C14A C13A C11A C12A 1.4(5)
C14A C13A C11A N2A -179.8(3)
N1A N2A C11A C12A -151.3(3)
N1A N2A C11A C13A 29.8(5)
C5C C7C C8C C10C -0.7(6)
C9C C10C C8C C7C 1.4(6)
N1C C10C C8C C7C -178.5(4)
C10B C8B C7B C5B -0.9(5)
C9A C6A C5A C7A 1.2(5)
C9A C6A C5A C4A -173.3(3)
O4C C19C C18C C17C 11.1(6)
C20C C19C C18C C17C -169.0(3)
O1A C2A C3A C4A 0.1(6)
C1A C2A C3A C4A -177.9(3)
C7B C8B C10B C9B -2.6(5)
C7B C8B C10B N1B 178.0(3)
N2B N1B C10B C9B 162.9(3)
N2B N1B C10B C8B -17.6(5)
C11C C12C C14C C16C -0.3(6)
O1A C2A C1A F3A -59.8(4)
C3A C2A C1A F3A 118.5(4)
O1A C2A C1A F1A 176.7(3)
C3A C2A C1A F1A -5.0(5)
O1A C2A C1A F2A 58.0(4)
C3A C2A C1A F2A -123.7(4)
Gd1 O1C C2C C3C -7.1(6)
Gd1 O1C C2C C1C 174.4(2)
C4C C3C C2C O1C -8.0(6)
C4C C3C C2C C1C 170.4(3)
F3C C1C C2C O1C -55.3(4)
F1C C1C C2C O1C 63.9(4)
F2C C1C C2C O1C -176.4(3)
F3C C1C C2C C3C 126.1(4)
F1C C1C C2C C3C -114.7(4)
F2C C1C C2C C3C 4.9(5)
Gd1 O2A C4A C3A 41.1(5)
Gd1 O2A C4A C5A -133.5(3)
C2A C3A C4A O2A -9.2(5)
C2A C3A C4A C5A 165.2(3)
C7A C5A C4A O2A 17.7(5)
C6A C5A C4A O2A -167.7(3)
C7A C5A C4A C3A -157.0(3)
C6A C5A C4A C3A 17.6(5)
C16C C15C C13C C11C 1.3(5)
C12C C11C C13C C15C -5.0(5)
N2C C11C C13C C15C 173.5(3)
Gd2 O3B C17B C18B 46.4(5)
Gd2 O3B C17B C16B -130.0(3)
C15B C16B C17B O3B 10.7(5)
C14B C16B C17B O3B -174.1(3)
C15B C16B C17B C18B -165.7(3)
C14B C16B C17B C18B 9.5(5)
O3B C17B C18B C19B -12.0(6)
C16B C17B C18B C19B 164.3(3)
C13C C15C C16C C14C 2.8(5)
C13C C15C C16C C17C -169.1(3)
C12C C14C C16C C15C -3.3(5)
C12C C14C C16C C17C 168.4(3)
Gd2 O3C C17C C18C -40.4(5)
Gd2 O3C C17C C16C 140.1(2)
C19C C18C C17C O3C 10.5(5)
C19C C18C C17C C16C -170.0(3)
C15C C16C C17C O3C 32.5(4)
C14C C16C C17C O3C -139.3(3)
C15C C16C C17C C18C -147.0(3)
C14C C16C C17C C18C 41.2(5)
C8B C7B C5B C6B 3.5(5)
C8B C7B C5B C4B -169.2(3)
Gd1 O2C C4C C3C 17.7(6)
Gd1 O2C C4C C5C -166.1(2)
C2C C3C C4C O2C 3.0(6)
C2C C3C C4C C5C -172.9(3)
C6C C5C C4C O2C -25.1(5)
C7C C5C C4C O2C 154.6(3)
C6C C5C C4C C3C 151.1(4)
C7C C5C C4C C3C -29.2(5)
C8B C10B C9B C6B 3.4(5)
N1B C10B C9B C6B -177.1(3)
C10B C9B C6B C5B -0.8(5)
C7B C5B C6B C9B -2.6(5)
C4B C5B C6B C9B 170.3(3)
Gd2 O4B C19B C18B -15.1(6)
Gd2 O4B C19B C20B 161.3(3)
C17B C18B C19B O4B -3.1(6)
C17B C18B C19B C20B -179.4(4)
F6B C20B C19B O4B 51.5(5)
F4B C20B C19B O4B 174.1(3)
F5B C20B C19B O4B -68.0(4)
F6B C20B C19B C18B -131.6(4)
F4B C20B C19B C18B -9.0(6)
F5B C20B C19B C18B 108.9(4)
Gd2 O4A C19A C18A 16.1(5)
Gd2 O4A C19A C20A -161.8(2)
F5A C20A C19A O4A -32.8(4)
F6A C20A C19A O4A -156.2(3)
F4A C20A C19A O4A 84.9(4)
F5A C20A C19A C18A 149.0(3)
F6A C20A C19A C18A 25.6(4)
F4A C20A C19A C18A -93.2(4)
Gd2 O3A C17A C18A -4.5(6)
Gd2 O3A C17A C16A 174.9(3)
C15A C16A C17A O3A 19.2(5)
C14A C16A C17A O3A -159.6(3)
C15A C16A C17A C18A -161.4(3)
C14A C16A C17A C18A 19.8(5)
C10A C8A C7A C5A 0.7(6)
C6A C5A C7A C8A -1.7(5)
C4A C5A C7A C8A 173.2(3)
Gd1 O1B C2B C3B -1.6(7)
Gd1 O1B C2B C1B -179.1(3)
F2B C1B C2B O1B -55.3(6)
F3B C1B C2B O1B 178.5(5)
F1B C1B C2B O1B 62.7(6)
F2B C1B C2B C3B 126.9(5)
F3B C1B C2B C3B 0.7(7)
F1B C1B C2B C3B -115.1(5)
O1B C2B C3B C4B -8.5(7)
C1B C2B C3B C4B 168.9(4)
O4A C19A C18A C17A -0.5(6)
C20A C19A C18A C17A 177.4(3)
O3A C17A C18A C19A -5.9(5)
C16A C17A C18A C19A 174.7(3)
Gd1 O2B C4B C3B 42.4(5)
Gd1 O2B C4B C5B -136.0(3)
C2B C3B C4B O2B -11.3(6)
C2B C3B C4B C5B 167.1(3)
C7B C5B C4B O2B 157.7(3)
C6B C5B C4B O2B -14.9(5)
C7B C5B C4B C3B -20.7(5)
C6B C5B C4B C3B 166.6(3)
